data_4072551
loop_
_publ_author_name
'Yang, Yi'
'Li, Shihui'
'Cui, Dongmei'
'Chen, Xuesi'
'Jing, Xiabin'

_publ_section_title
;
 Pyrrolide-Ligated Organoyttrium Complexes. Synthesis, Characterization,
 and Lactide Polymerization Behavior
;
_journal_issue 3
_journal_name_full Organometallics
_journal_page_first 671
_journal_paper_doi 10.1021/om060781y
_journal_volume 26
_journal_year 2007
_chemical_formula_sum 'C57 H76 N5 O Y'
_chemical_formula_weight 936.14
_chemical_name_systematic
; 
 ? 
;
_space_group_IT_number 14
_symmetry_cell_setting monoclinic
_symmetry_space_group_name_Hall '-P 2ybc'
_symmetry_space_group_name_H-M 'P 1 21/c 1'
_atom_sites_solution_hydrogens geom
_atom_sites_solution_primary direct
_atom_sites_solution_secondary difmap
_audit_creation_method SHELXL-97
_cell_angle_alpha 90.00
_cell_angle_beta 106.323(2)
_cell_angle_gamma 90.00
_cell_formula_units_Z 4
_cell_length_a 11.5198(8)
_cell_length_b 12.3059(9)
_cell_length_c 38.706(3)
_cell_measurement_temperature 187(2)
_cell_volume 5265.9(7)
_computing_cell_refinement 'Bruker SMART'
_computing_data_collection 'Bruker SMART'
_computing_data_reduction 'Bruker SAINT'
_computing_molecular_graphics 'Bruker SHELXTL'
_computing_publication_material 'Bruker SHELXTL'
_computing_structure_refinement 'SHELXL-97 (Sheldrick, 1997)'
_computing_structure_solution 'SHELXS-97 (Sheldrick, 1990)'
_diffrn_ambient_temperature 187(2)
_diffrn_measured_fraction_theta_full 0.995
_diffrn_measured_fraction_theta_max 0.995
_diffrn_measurement_device_type 'CCD area detector'
_diffrn_measurement_method 'phi and omega scans'
_diffrn_radiation_monochromator graphite
_diffrn_radiation_source 'fine-focus sealed tube'
_diffrn_radiation_type MoK\a
_diffrn_radiation_wavelength 0.71073
_diffrn_reflns_av_R_equivalents 0.0555
_diffrn_reflns_av_sigmaI/netI 0.0724
_diffrn_reflns_limit_h_max 14
_diffrn_reflns_limit_h_min -14
_diffrn_reflns_limit_k_max 15
_diffrn_reflns_limit_k_min -14
_diffrn_reflns_limit_l_max 43
_diffrn_reflns_limit_l_min -47
_diffrn_reflns_number 28954
_diffrn_reflns_theta_full 26.07
_diffrn_reflns_theta_max 26.07
_diffrn_reflns_theta_min 1.74
_exptl_absorpt_coefficient_mu 1.150
_exptl_absorpt_correction_T_max 0.8428
_exptl_absorpt_correction_T_min 0.7064
_exptl_absorpt_correction_type multi-scan
_exptl_crystal_colour yellow
_exptl_crystal_density_diffrn 1.181
_exptl_crystal_density_method 'not measured'
_exptl_crystal_description block
_exptl_crystal_F_000 2000
_exptl_crystal_size_max 0.33
_exptl_crystal_size_mid 0.24
_exptl_crystal_size_min 0.15
_refine_diff_density_max 0.482
_refine_diff_density_min -0.332
_refine_diff_density_rms 0.062
_refine_ls_extinction_method none
_refine_ls_goodness_of_fit_ref 0.975
_refine_ls_hydrogen_treatment constr
_refine_ls_matrix_type full
_refine_ls_number_parameters 590
_refine_ls_number_reflns 10370
_refine_ls_number_restraints 0
_refine_ls_restrained_S_all 0.975
_refine_ls_R_factor_all 0.0915
_refine_ls_R_factor_gt 0.0508
_refine_ls_shift/su_max 0.001
_refine_ls_shift/su_mean 0.000
_refine_ls_structure_factor_coef Fsqd
_refine_ls_weighting_details 'calc w=1/[\s^2^(Fo^2^)+(0.0651P)^2^+0.0000P] where P=(Fo^2^+2Fc^2^)/3'
_refine_ls_weighting_scheme calc
_refine_ls_wR_factor_gt 0.1100
_refine_ls_wR_factor_ref 0.1252
_reflns_number_gt 6810
_reflns_number_total 10370
_reflns_threshold_expression >2sigma(I)
_cod_data_source_file om060781ysi20061111_052116.cif
_cod_data_source_block q388m
_cod_depositor_comments
;
The following automatic conversions were performed:

'_symmetry_cell_setting' value 'Monoclinic' changed to 'monoclinic'
according to /home/saulius/struct/CIF-dictionaries/cif_core.dic
dictionary named 'cif_core.dic' version 2.4.1 from
2010-06-29.

'_exptl_absorpt_correction_type' value 'Multi-scan'
changed to 'multi-scan' according to
/home/saulius/struct/CIF-dictionaries/cif_core.dic dictionary named
'cif_core.dic' version 2.4.1 from 2010-06-29.

Automatic conversion script
Id: cif_fix_values 1715 2011-07-08 13:25:40Z adriana 
;
_cod_original_sg_symbol_H-M P2(1)/c
_cod_database_code 4072551

loop_
_symmetry_equiv_pos_as_xyz
'x, y, z'
'-x, y+1/2, -z+1/2'
'-x, -y, -z'
'x, -y-1/2, z-1/2'

loop_
_atom_site_label
_atom_site_type_symbol
_atom_site_fract_x
_atom_site_fract_y
_atom_site_fract_z
_atom_site_U_iso_or_equiv
_atom_site_adp_type
_atom_site_occupancy
_atom_site_symmetry_multiplicity
_atom_site_calc_flag
_atom_site_refinement_flags
Y1 Y 0.15108(3) -0.57177(2) -0.113115(8) 0.03030(10) Uani 1 1 d .
O O 0.28620(18) -0.47698(18) -0.13820(6) 0.0414(5) Uani 1 1 d .
N1 N 0.1753(2) -0.41557(19) -0.07697(6) 0.0345(6) Uani 1 1 d .
N2 N 0.0549(2) -0.60406(19) -0.06486(6) 0.0325(6) Uani 1 1 d .
N3 N 0.3311(2) -0.6324(2) -0.07113(7) 0.0367(6) Uani 1 1 d .
N4 N 0.2164(2) -0.74922(19) -0.13239(7) 0.0348(6) Uani 1 1 d .
N5 N -0.0052(2) -0.58139(19) -0.16368(7) 0.0352(6) Uani 1 1 d .
H100 H 0.0048 -0.6435 -0.1728 0.042 Uiso 1 1 d R
C1 C 0.4082(3) -0.5976(3) -0.04020(9) 0.0460(9) Uani 1 1 d .
H1 H 0.3960 -0.5358 -0.0278 0.055 Uiso 1 1 calc R
C2 C 0.5079(3) -0.6653(3) -0.02901(10) 0.0530(10) Uani 1 1 d .
H2 H 0.5730 -0.6571 -0.0086 0.064 Uiso 1 1 calc R
C3 C 0.4913(3) -0.7471(3) -0.05428(10) 0.0513(9) Uani 1 1 d .
H3 H 0.5428 -0.8055 -0.0541 0.062 Uiso 1 1 calc R
C4 C 0.3825(3) -0.7251(3) -0.08010(8) 0.0372(7) Uani 1 1 d .
C5 C 0.3204(3) -0.7816(3) -0.11182(9) 0.0399(8) Uani 1 1 d .
H5 H 0.3552 -0.8440 -0.1181 0.048 Uiso 1 1 calc R
C6 C 0.1657(3) -0.8166(2) -0.16378(8) 0.0368(7) Uani 1 1 d .
C7 C 0.0779(3) -0.8947(2) -0.16222(9) 0.0434(8) Uani 1 1 d .
C8 C 0.0341(3) -0.9610(3) -0.19239(10) 0.0501(9) Uani 1 1 d .
H8 H -0.0241 -1.0133 -0.1922 0.060 Uiso 1 1 calc R
C9 C 0.0750(3) -0.9509(3) -0.22233(10) 0.0491(9) Uani 1 1 d .
H9 H 0.0462 -0.9976 -0.2417 0.059 Uiso 1 1 calc R
C10 C 0.1581(3) -0.8722(3) -0.22382(9) 0.0450(8) Uani 1 1 d .
H10 H 0.1847 -0.8660 -0.2443 0.054 Uiso 1 1 calc R
C11 C 0.2033(3) -0.8013(3) -0.19479(9) 0.0401(8) Uani 1 1 d .
C12 C 0.0358(3) -0.9094(3) -0.12867(10) 0.0515(9) Uani 1 1 d .
H12 H 0.0426 -0.8387 -0.1166 0.062 Uiso 1 1 calc R
C13 C -0.0952(3) -0.9459(3) -0.13665(11) 0.0652(11) Uani 1 1 d .
H13A H -0.1028 -1.0188 -0.1458 0.098 Uiso 1 1 calc R
H13B H -0.1457 -0.8983 -0.1542 0.098 Uiso 1 1 calc R
H13C H -0.1198 -0.9435 -0.1149 0.098 Uiso 1 1 calc R
C14 C 0.1160(4) -0.9890(3) -0.10238(11) 0.0719(12) Uani 1 1 d .
H14A H 0.1988 -0.9662 -0.0971 0.108 Uiso 1 1 calc R
H14B H 0.1076 -1.0602 -0.1129 0.108 Uiso 1 1 calc R
H14C H 0.0922 -0.9908 -0.0805 0.108 Uiso 1 1 calc R
C15 C 0.2927(3) -0.7135(3) -0.19770(9) 0.0501(9) Uani 1 1 d .
H15 H 0.3020 -0.6639 -0.1773 0.060 Uiso 1 1 calc R
C16 C 0.2475(4) -0.6470(3) -0.23237(11) 0.0743(12) Uani 1 1 d .
H16A H 0.1710 -0.6145 -0.2332 0.111 Uiso 1 1 calc R
H16B H 0.2382 -0.6938 -0.2528 0.111 Uiso 1 1 calc R
H16C H 0.3051 -0.5910 -0.2328 0.111 Uiso 1 1 calc R
C17 C 0.4165(3) -0.7618(4) -0.19532(12) 0.0767(13) Uani 1 1 d .
H17A H 0.4091 -0.8135 -0.2144 0.115 Uiso 1 1 calc R
H17B H 0.4474 -0.7976 -0.1725 0.115 Uiso 1 1 calc R
H17C H 0.4709 -0.7049 -0.1975 0.115 Uiso 1 1 calc R
C18 C 0.2226(3) -0.3143(3) -0.07412(9) 0.0434(8) Uani 1 1 d .
H18 H 0.2589 -0.2842 -0.0905 0.052 Uiso 1 1 calc R
C19 C 0.2105(3) -0.2607(3) -0.04379(9) 0.0439(8) Uani 1 1 d .
H19 H 0.2354 -0.1904 -0.0366 0.053 Uiso 1 1 calc R
C20 C 0.1543(3) -0.3324(3) -0.02655(9) 0.0433(8) Uani 1 1 d .
H20 H 0.1344 -0.3201 -0.0052 0.052 Uiso 1 1 calc R
C21 C 0.1327(3) -0.4274(2) -0.04710(8) 0.0331(7) Uani 1 1 d .
C22 C 0.0745(3) -0.5245(3) -0.04240(8) 0.0377(7) Uani 1 1 d .
H22 H 0.0487 -0.5316 -0.0218 0.045 Uiso 1 1 calc R
C23 C -0.0064(3) -0.6985(2) -0.05615(8) 0.0351(7) Uani 1 1 d .
C24 C 0.0576(3) -0.7737(3) -0.03076(9) 0.0460(8) Uani 1 1 d .
C25 C -0.0055(3) -0.8640(3) -0.02364(10) 0.0563(10) Uani 1 1 d .
H25 H 0.0349 -0.9146 -0.0067 0.068 Uiso 1 1 calc R
C26 C -0.1247(3) -0.8797(3) -0.04088(10) 0.0545(10) Uani 1 1 d .
H26 H -0.1641 -0.9415 -0.0362 0.065 Uiso 1 1 calc R
C27 C -0.1871(3) -0.8037(3) -0.06546(9) 0.0465(9) Uani 1 1 d .
H27 H -0.2689 -0.8142 -0.0767 0.056 Uiso 1 1 calc R
C28 C -0.1303(3) -0.7123(2) -0.07366(8) 0.0366(7) Uani 1 1 d .
C29 C 0.1893(3) -0.7583(3) -0.00940(11) 0.0600(11) Uani 1 1 d .
H29 H 0.2207 -0.6947 -0.0191 0.072 Uiso 1 1 calc R
C30 C 0.2677(3) -0.8555(3) -0.01215(11) 0.0691(12) Uani 1 1 d .
H30A H 0.2587 -0.8716 -0.0370 0.104 Uiso 1 1 calc R
H30B H 0.2432 -0.9173 -0.0008 0.104 Uiso 1 1 calc R
H30C H 0.3509 -0.8389 -0.0004 0.104 Uiso 1 1 calc R
C31 C 0.1993(4) -0.7359(4) 0.03068(12) 0.0925(16) Uani 1 1 d .
H31A H 0.1747 -0.7993 0.0412 0.139 Uiso 1 1 calc R
H31B H 0.1478 -0.6759 0.0324 0.139 Uiso 1 1 calc R
H31C H 0.2815 -0.7184 0.0433 0.139 Uiso 1 1 calc R
C32 C -0.2011(3) -0.6252(3) -0.09851(8) 0.0416(8) Uani 1 1 d .
H32 H -0.1455 -0.5878 -0.1096 0.050 Uiso 1 1 calc R
C33 C -0.3060(3) -0.6693(3) -0.12859(9) 0.0553(10) Uani 1 1 d .
H33A H -0.3675 -0.6969 -0.1186 0.083 Uiso 1 1 calc R
H33B H -0.2776 -0.7268 -0.1409 0.083 Uiso 1 1 calc R
H33C H -0.3392 -0.6120 -0.1453 0.083 Uiso 1 1 calc R
C34 C -0.2486(3) -0.5421(3) -0.07653(10) 0.0533(9) Uani 1 1 d .
H34A H -0.1822 -0.5125 -0.0581 0.080 Uiso 1 1 calc R
H34B H -0.3042 -0.5768 -0.0657 0.080 Uiso 1 1 calc R
H34C H -0.2893 -0.4846 -0.0921 0.080 Uiso 1 1 calc R
C35 C -0.1208(3) -0.5419(2) -0.18118(7) 0.0312(7) Uani 1 1 d .
C36 C -0.1533(3) -0.4351(2) -0.17437(8) 0.0341(7) Uani 1 1 d .
C37 C -0.2698(3) -0.3982(3) -0.19065(8) 0.0418(8) Uani 1 1 d .
H37 H -0.2908 -0.3284 -0.1854 0.050 Uiso 1 1 calc R
C38 C -0.3551(3) -0.4606(3) -0.21417(9) 0.0438(8) Uani 1 1 d .
H38 H -0.4323 -0.4337 -0.2249 0.053 Uiso 1 1 calc R
C39 C -0.3233(3) -0.5637(3) -0.22148(8) 0.0405(8) Uani 1 1 d .
H39 H -0.3803 -0.6061 -0.2377 0.049 Uiso 1 1 calc R
C40 C -0.2099(3) -0.6073(2) -0.20577(8) 0.0352(7) Uani 1 1 d .
C41 C -0.0637(3) -0.3575(2) -0.15066(9) 0.0407(8) Uani 1 1 d .
H41 H 0.0114 -0.3981 -0.1406 0.049 Uiso 1 1 calc R
C42 C -0.1038(3) -0.3135(3) -0.11925(10) 0.0631(11) Uani 1 1 d .
H42A H -0.1182 -0.3729 -0.1049 0.095 Uiso 1 1 calc R
H42B H -0.1768 -0.2723 -0.1282 0.095 Uiso 1 1 calc R
H42C H -0.0416 -0.2675 -0.1048 0.095 Uiso 1 1 calc R
C43 C -0.0340(3) -0.2637(3) -0.17268(10) 0.0582(10) Uani 1 1 d .
H43A H 0.0330 -0.2230 -0.1580 0.087 Uiso 1 1 calc R
H43B H -0.1032 -0.2170 -0.1806 0.087 Uiso 1 1 calc R
H43C H -0.0133 -0.2922 -0.1933 0.087 Uiso 1 1 calc R
C44 C -0.1817(3) -0.7227(3) -0.21523(9) 0.0408(8) Uani 1 1 d .
H44 H -0.1210 -0.7521 -0.1943 0.049 Uiso 1 1 calc R
C45 C -0.2898(3) -0.7994(3) -0.22346(10) 0.0565(10) Uani 1 1 d .
H45A H -0.3493 -0.7754 -0.2448 0.085 Uiso 1 1 calc R
H45B H -0.3244 -0.7996 -0.2036 0.085 Uiso 1 1 calc R
H45C H -0.2639 -0.8715 -0.2272 0.085 Uiso 1 1 calc R
C46 C -0.1258(3) -0.7227(3) -0.24652(10) 0.0517(9) Uani 1 1 d .
H46A H -0.0520 -0.6815 -0.2400 0.078 Uiso 1 1 calc R
H46B H -0.1813 -0.6904 -0.2672 0.078 Uiso 1 1 calc R
H46C H -0.1088 -0.7960 -0.2520 0.078 Uiso 1 1 calc R
C47 C 0.4170(3) -0.4695(3) -0.12157(11) 0.0579(10) Uani 1 1 d .
H47A H 0.4553 -0.5389 -0.1231 0.069 Uiso 1 1 calc R
H47B H 0.4338 -0.4494 -0.0964 0.069 Uiso 1 1 calc R
C48 C 0.4633(3) -0.3850(3) -0.14169(11) 0.0655(11) Uani 1 1 d .
H48A H 0.5424 -0.4045 -0.1440 0.079 Uiso 1 1 calc R
H48B H 0.4687 -0.3149 -0.1299 0.079 Uiso 1 1 calc R
C49 C 0.3710(4) -0.3830(4) -0.17768(11) 0.0708(12) Uani 1 1 d .
H49A H 0.3883 -0.4380 -0.1935 0.085 Uiso 1 1 calc R
H49B H 0.3685 -0.3124 -0.1890 0.085 Uiso 1 1 calc R
C50 C 0.2543(3) -0.4068(3) -0.16928(10) 0.0541(10) Uani 1 1 d .
H50A H 0.2175 -0.3403 -0.1640 0.065 Uiso 1 1 calc R
H50B H 0.1979 -0.4428 -0.1894 0.065 Uiso 1 1 calc R
C51 C 0.5369(5) -0.0749(4) -0.16103(17) 0.0897(15) Uani 1 1 d .
C52 C 0.6018(5) -0.0792(4) -0.12458(17) 0.0970(17) Uani 1 1 d .
H52 H 0.6859 -0.0798 -0.1180 0.116 Uiso 1 1 calc R
C53 C 0.5415(7) -0.0824(5) -0.0984(2) 0.123(2) Uani 1 1 d .
H53 H 0.5874 -0.0831 -0.0744 0.148 Uiso 1 1 calc R
C54 C 0.4266(7) -0.0846(4) -0.1052(2) 0.118(2) Uani 1 1 d .
H54 H 0.3891 -0.0909 -0.0869 0.141 Uiso 1 1 calc R
C55 C 0.3577(5) -0.0769(4) -0.14228(17) 0.0963(17) Uani 1 1 d .
H55 H 0.2737 -0.0755 -0.1479 0.116 Uiso 1 1 calc R
C56 C 0.4114(4) -0.0714(3) -0.16983(15) 0.0797(14) Uani 1 1 d .
H56 H 0.3650 -0.0655 -0.1937 0.096 Uiso 1 1 calc R
C57 C 0.5958(5) -0.0739(4) -0.19010(17) 0.120(2) Uani 1 1 d .
H57A H 0.5705 -0.0106 -0.2048 0.179 Uiso 1 1 calc R
H57B H 0.5734 -0.1380 -0.2046 0.179 Uiso 1 1 calc R
H57C H 0.6820 -0.0723 -0.1799 0.179 Uiso 1 1 calc R

loop_
_atom_site_aniso_label
_atom_site_aniso_U_11
_atom_site_aniso_U_22
_atom_site_aniso_U_33
_atom_site_aniso_U_23
_atom_site_aniso_U_13
_atom_site_aniso_U_12
Y1 0.03016(17) 0.03301(17) 0.02664(16) -0.00040(13) 0.00619(12) 0.00033(14)
O 0.0348(12) 0.0507(13) 0.0388(13) 0.0082(10) 0.0106(11) 0.0005(10)
N1 0.0378(15) 0.0359(15) 0.0304(14) -0.0002(11) 0.0106(12) -0.0044(12)
N2 0.0369(14) 0.0317(14) 0.0288(14) 0.0041(11) 0.0090(12) -0.0006(11)
N3 0.0325(14) 0.0423(16) 0.0304(15) 0.0000(12) 0.0008(12) -0.0031(12)
N4 0.0333(14) 0.0359(15) 0.0343(15) -0.0020(11) 0.0083(12) 0.0029(12)
N5 0.0355(14) 0.0349(14) 0.0339(15) -0.0031(11) 0.0073(12) 0.0032(12)
C1 0.040(2) 0.056(2) 0.037(2) 0.0014(16) 0.0035(17) -0.0037(17)
C2 0.0341(19) 0.076(3) 0.041(2) 0.0068(19) -0.0018(17) -0.0057(19)
C3 0.0346(19) 0.065(2) 0.051(2) 0.0128(19) 0.0062(17) 0.0098(18)
C4 0.0316(17) 0.046(2) 0.0352(19) 0.0065(15) 0.0106(15) 0.0025(15)
C5 0.0379(19) 0.0405(19) 0.045(2) 0.0075(15) 0.0173(17) 0.0088(15)
C6 0.0368(18) 0.0339(17) 0.0386(19) -0.0082(14) 0.0086(15) 0.0098(15)
C7 0.049(2) 0.0315(18) 0.050(2) -0.0050(15) 0.0152(18) 0.0031(16)
C8 0.056(2) 0.0312(18) 0.063(3) -0.0082(16) 0.018(2) -0.0053(16)
C9 0.049(2) 0.041(2) 0.053(2) -0.0161(16) 0.0078(19) 0.0045(17)
C10 0.042(2) 0.053(2) 0.039(2) -0.0114(16) 0.0104(16) 0.0079(17)
C11 0.0355(18) 0.048(2) 0.0365(19) -0.0073(15) 0.0096(15) 0.0068(15)
C12 0.071(3) 0.034(2) 0.053(2) -0.0082(16) 0.023(2) -0.0086(18)
C13 0.068(3) 0.061(3) 0.073(3) 0.001(2) 0.030(2) -0.006(2)
C14 0.075(3) 0.075(3) 0.061(3) 0.006(2) 0.011(2) -0.013(2)
C15 0.047(2) 0.066(2) 0.041(2) -0.0165(18) 0.0163(17) -0.0113(19)
C16 0.077(3) 0.083(3) 0.061(3) -0.002(2) 0.017(2) -0.025(2)
C17 0.043(2) 0.113(4) 0.076(3) -0.022(3) 0.019(2) -0.013(2)
C18 0.049(2) 0.0401(19) 0.039(2) 0.0023(15) 0.0086(17) -0.0098(16)
C19 0.051(2) 0.0353(18) 0.041(2) -0.0072(15) 0.0058(17) -0.0091(16)
C20 0.048(2) 0.048(2) 0.0314(18) -0.0081(15) 0.0077(16) 0.0024(17)
C21 0.0335(17) 0.0364(17) 0.0276(16) -0.0003(14) 0.0055(14) -0.0006(15)
C22 0.0388(18) 0.0484(19) 0.0270(17) 0.0056(15) 0.0111(15) 0.0019(16)
C23 0.0387(18) 0.0388(18) 0.0301(17) 0.0040(14) 0.0136(15) -0.0021(15)
C24 0.047(2) 0.045(2) 0.045(2) 0.0125(16) 0.0116(17) -0.0046(17)
C25 0.053(2) 0.047(2) 0.066(3) 0.0232(19) 0.011(2) -0.0011(19)
C26 0.055(2) 0.049(2) 0.062(3) 0.0110(19) 0.020(2) -0.0131(19)
C27 0.0390(19) 0.054(2) 0.046(2) 0.0042(17) 0.0119(17) -0.0110(17)
C28 0.0406(19) 0.0407(18) 0.0305(18) 0.0016(14) 0.0133(15) -0.0022(15)
C29 0.048(2) 0.056(2) 0.067(3) 0.031(2) 0.000(2) -0.0023(19)
C30 0.049(2) 0.096(3) 0.062(3) 0.015(2) 0.015(2) 0.000(2)
C31 0.086(3) 0.088(3) 0.076(3) -0.018(3) -0.022(3) 0.020(3)
C32 0.0340(18) 0.055(2) 0.0366(19) 0.0077(16) 0.0110(16) -0.0042(16)
C33 0.047(2) 0.074(3) 0.042(2) 0.0038(18) 0.0088(18) -0.0034(19)
C34 0.052(2) 0.054(2) 0.051(2) 0.0035(17) 0.0087(19) 0.0015(18)
C35 0.0305(17) 0.0417(19) 0.0206(15) 0.0047(12) 0.0059(13) -0.0022(14)
C36 0.0356(17) 0.0375(17) 0.0273(16) 0.0033(14) 0.0060(14) 0.0000(15)
C37 0.045(2) 0.045(2) 0.0346(19) 0.0047(15) 0.0107(17) 0.0096(16)
C38 0.0316(18) 0.061(2) 0.0354(19) 0.0092(16) 0.0049(16) 0.0079(17)
C39 0.0326(17) 0.056(2) 0.0295(17) 0.0055(16) 0.0034(14) -0.0048(16)
C40 0.0378(18) 0.0434(18) 0.0250(16) 0.0025(13) 0.0099(15) -0.0021(15)
C41 0.046(2) 0.0370(19) 0.0363(19) 0.0005(14) 0.0065(16) 0.0075(16)
C42 0.077(3) 0.068(3) 0.045(2) -0.0134(19) 0.017(2) -0.012(2)
C43 0.061(2) 0.055(2) 0.054(2) -0.0033(19) 0.008(2) -0.0098(19)
C44 0.0414(19) 0.0431(19) 0.0350(19) -0.0010(15) 0.0059(16) -0.0036(16)
C45 0.063(2) 0.052(2) 0.058(2) -0.0115(18) 0.023(2) -0.0218(19)
C46 0.053(2) 0.048(2) 0.059(2) -0.0016(17) 0.0219(19) 0.0045(18)
C47 0.036(2) 0.068(2) 0.068(3) 0.024(2) 0.0120(19) -0.0023(18)
C48 0.053(2) 0.070(3) 0.076(3) 0.018(2) 0.024(2) -0.004(2)
C49 0.072(3) 0.083(3) 0.063(3) 0.013(2) 0.028(2) -0.015(2)
C50 0.055(2) 0.063(2) 0.041(2) 0.0163(17) 0.0099(18) 0.0067(19)
C51 0.072(3) 0.079(3) 0.117(5) -0.001(3) 0.024(3) -0.006(3)
C52 0.061(3) 0.110(4) 0.103(5) 0.015(3) -0.006(3) -0.005(3)
C53 0.097(5) 0.109(5) 0.149(7) 0.006(4) 0.013(5) 0.005(4)
C54 0.143(6) 0.073(4) 0.146(7) 0.001(4) 0.054(5) 0.014(4)
C55 0.094(4) 0.085(4) 0.102(4) -0.015(3) 0.014(4) 0.023(3)
C56 0.064(3) 0.067(3) 0.100(4) -0.008(3) 0.010(3) 0.009(2)
C57 0.093(4) 0.132(5) 0.132(6) 0.017(4) 0.029(4) -0.021(4)

loop_
_atom_type_symbol
_atom_type_description
_atom_type_scat_dispersion_real
_atom_type_scat_dispersion_imag
_atom_type_scat_source
C C 0.0033 0.0016 'International Tables Vol C Tables 4.2.6.8 and 6.1.1.4'
H H 0.0000 0.0000 'International Tables Vol C Tables 4.2.6.8 and 6.1.1.4'
N N 0.0061 0.0033 'International Tables Vol C Tables 4.2.6.8 and 6.1.1.4'
O O 0.0106 0.0060 'International Tables Vol C Tables 4.2.6.8 and 6.1.1.4'
Y Y -2.7962 3.5667 'International Tables Vol C Tables 4.2.6.8 and 6.1.1.4'

loop_
_geom_angle_atom_site_label_1
_geom_angle_atom_site_label_2
_geom_angle_atom_site_label_3
_geom_angle
N5 Y1 N1 119.43(8)
N5 Y1 O 97.27(8)
N1 Y1 O 81.88(8)
N5 Y1 N3 155.39(9)
N1 Y1 N3 85.10(9)
O Y1 N3 83.48(8)
N5 Y1 N2 103.30(8)
N1 Y1 N2 71.52(8)
O Y1 N2 151.96(8)
N3 Y1 N2 85.56(8)
N5 Y1 N4 85.93(8)
N1 Y1 N4 154.27(8)
O Y1 N4 91.17(7)
N3 Y1 N4 69.46(8)
N2 Y1 N4 108.94(8)
C50 O C47 108.6(2)
C50 O Y1 126.57(19)
C47 O Y1 124.42(18)
C18 N1 C21 104.9(2)
C18 N1 Y1 141.4(2)
C21 N1 Y1 113.63(18)
C22 N2 C23 117.3(3)
C22 N2 Y1 111.06(19)
C23 N2 Y1 131.31(18)
C1 N3 C4 105.4(3)
C1 N3 Y1 138.0(2)
C4 N3 Y1 116.44(19)
C5 N4 C6 115.0(3)
C5 N4 Y1 112.9(2)
C6 N4 Y1 131.82(18)
C35 N5 Y1 144.95(19)
C35 N5 H100 109.1
Y1 N5 H100 103.6
N3 C1 C2 111.7(3)
N3 C1 H1 124.2
C2 C1 H1 124.2
C3 C2 C1 106.2(3)
C3 C2 H2 126.9
C1 C2 H2 126.9
C2 C3 C4 106.5(3)
C2 C3 H3 126.7
C4 C3 H3 126.7
N3 C4 C3 110.2(3)
N3 C4 C5 118.5(3)
C3 C4 C5 131.3(3)
N4 C5 C4 122.3(3)
N4 C5 H5 118.9
C4 C5 H5 118.9
C11 C6 C7 121.9(3)
C11 C6 N4 119.5(3)
C7 C6 N4 118.6(3)
C8 C7 C6 117.2(3)
C8 C7 C12 121.2(3)
C6 C7 C12 121.5(3)
C9 C8 C7 121.5(3)
C9 C8 H8 119.3
C7 C8 H8 119.3
C10 C9 C8 120.5(3)
C10 C9 H9 119.7
C8 C9 H9 119.7
C9 C10 C11 120.7(3)
C9 C10 H10 119.6
C11 C10 H10 119.6
C6 C11 C10 118.0(3)
C6 C11 C15 122.7(3)
C10 C11 C15 119.4(3)
C7 C12 C13 113.5(3)
C7 C12 C14 111.6(3)
C13 C12 C14 109.1(3)
C7 C12 H12 107.5
C13 C12 H12 107.5
C14 C12 H12 107.5
C12 C13 H13A 109.5
C12 C13 H13B 109.5
H13A C13 H13B 109.5
C12 C13 H13C 109.5
H13A C13 H13C 109.5
H13B C13 H13C 109.5
C12 C14 H14A 109.5
C12 C14 H14B 109.5
H14A C14 H14B 109.5
C12 C14 H14C 109.5
H14A C14 H14C 109.5
H14B C14 H14C 109.5
C11 C15 C17 111.1(3)
C11 C15 C16 112.0(3)
C17 C15 C16 110.1(3)
C11 C15 H15 107.8
C17 C15 H15 107.8
C16 C15 H15 107.8
C15 C16 H16A 109.5
C15 C16 H16B 109.5
H16A C16 H16B 109.5
C15 C16 H16C 109.5
H16A C16 H16C 109.5
H16B C16 H16C 109.5
C15 C17 H17A 109.5
C15 C17 H17B 109.5
H17A C17 H17B 109.5
C15 C17 H17C 109.5
H17A C17 H17C 109.5
H17B C17 H17C 109.5
N1 C18 C19 111.9(3)
N1 C18 H18 124.0
C19 C18 H18 124.0
C20 C19 C18 106.2(3)
C20 C19 H19 126.9
C18 C19 H19 126.9
C19 C20 C21 107.1(3)
C19 C20 H20 126.5
C21 C20 H20 126.5
N1 C21 C20 109.8(3)
N1 C21 C22 119.4(3)
C20 C21 C22 130.7(3)
N2 C22 C21 124.0(3)
N2 C22 H22 118.0
C21 C22 H22 118.0
C24 C23 C28 121.4(3)
C24 C23 N2 120.0(3)
C28 C23 N2 118.6(3)
C25 C24 C23 117.6(3)
C25 C24 C29 119.1(3)
C23 C24 C29 123.2(3)
C26 C25 C24 121.7(3)
C26 C25 H25 119.1
C24 C25 H25 119.1
C25 C26 C27 119.9(3)
C25 C26 H26 120.1
C27 C26 H26 120.1
C28 C27 C26 121.4(3)
C28 C27 H27 119.3
C26 C27 H27 119.3
C27 C28 C23 118.0(3)
C27 C28 C32 121.0(3)
C23 C28 C32 120.8(3)
C30 C29 C24 112.7(3)
C30 C29 C31 109.4(3)
C24 C29 C31 110.4(3)
C30 C29 H29 108.1
C24 C29 H29 108.1
C31 C29 H29 108.1
C29 C30 H30A 109.5
C29 C30 H30B 109.5
H30A C30 H30B 109.5
C29 C30 H30C 109.5
H30A C30 H30C 109.5
H30B C30 H30C 109.5
C29 C31 H31A 109.5
C29 C31 H31B 109.5
H31A C31 H31B 109.5
C29 C31 H31C 109.5
H31A C31 H31C 109.5
H31B C31 H31C 109.5
C28 C32 C33 113.8(3)
C28 C32 C34 109.5(3)
C33 C32 C34 109.4(3)
C28 C32 H32 108.0
C33 C32 H32 108.0
C34 C32 H32 108.0
C32 C33 H33A 109.5
C32 C33 H33B 109.5
H33A C33 H33B 109.5
C32 C33 H33C 109.5
H33A C33 H33C 109.5
H33B C33 H33C 109.5
C32 C34 H34A 109.5
C32 C34 H34B 109.5
H34A C34 H34B 109.5
C32 C34 H34C 109.5
H34A C34 H34C 109.5
H34B C34 H34C 109.5
N5 C35 C36 119.9(3)
N5 C35 C40 122.1(3)
C36 C35 C40 117.9(3)
C37 C36 C35 119.6(3)
C37 C36 C41 118.4(3)
C35 C36 C41 122.0(3)
C38 C37 C36 122.6(3)
C38 C37 H37 118.7
C36 C37 H37 118.7
C37 C38 C39 118.1(3)
C37 C38 H38 120.9
C39 C38 H38 120.9
C38 C39 C40 122.8(3)
C38 C39 H39 118.6
C40 C39 H39 118.6
C39 C40 C35 119.0(3)
C39 C40 C44 119.6(3)
C35 C40 C44 121.4(3)
C36 C41 C42 113.7(3)
C36 C41 C43 111.1(3)
C42 C41 C43 110.1(3)
C36 C41 H41 107.2
C42 C41 H41 107.2
C43 C41 H41 107.2
C41 C42 H42A 109.5
C41 C42 H42B 109.5
H42A C42 H42B 109.5
C41 C42 H42C 109.5
H42A C42 H42C 109.5
H42B C42 H42C 109.5
C41 C43 H43A 109.5
C41 C43 H43B 109.5
H43A C43 H43B 109.5
C41 C43 H43C 109.5
H43A C43 H43C 109.5
H43B C43 H43C 109.5
C45 C44 C46 109.7(3)
C45 C44 C40 114.2(3)
C46 C44 C40 110.9(3)
C45 C44 H44 107.2
C46 C44 H44 107.2
C40 C44 H44 107.2
C44 C45 H45A 109.5
C44 C45 H45B 109.5
H45A C45 H45B 109.5
C44 C45 H45C 109.5
H45A C45 H45C 109.5
H45B C45 H45C 109.5
C44 C46 H46A 109.5
C44 C46 H46B 109.5
H46A C46 H46B 109.5
C44 C46 H46C 109.5
H46A C46 H46C 109.5
H46B C46 H46C 109.5
O C47 C48 106.9(3)
O C47 H47A 110.4
C48 C47 H47A 110.4
O C47 H47B 110.4
C48 C47 H47B 110.4
H47A C47 H47B 108.6
C47 C48 C49 103.5(3)
C47 C48 H48A 111.1
C49 C48 H48A 111.1
C47 C48 H48B 111.1
C49 C48 H48B 111.1
H48A C48 H48B 109.0
C48 C49 C50 104.0(3)
C48 C49 H49A 111.0
C50 C49 H49A 111.0
C48 C49 H49B 111.0
C50 C49 H49B 111.0
H49A C49 H49B 109.0
O C50 C49 105.3(3)
O C50 H50A 110.7
C49 C50 H50A 110.7
O C50 H50B 110.7
C49 C50 H50B 110.7
H50A C50 H50B 108.8
C56 C51 C52 118.2(6)
C56 C51 C57 119.0(6)
C52 C51 C57 122.8(5)
C53 C52 C51 120.3(6)
C53 C52 H52 119.8
C51 C52 H52 119.8
C54 C53 C52 123.8(8)
C54 C53 H53 118.1
C52 C53 H53 118.1
C53 C54 C55 117.0(7)
C53 C54 H54 121.5
C55 C54 H54 121.5
C56 C55 C54 122.4(6)
C56 C55 H55 118.8
C54 C55 H55 118.8
C55 C56 C51 118.1(5)
C55 C56 H56 120.9
C51 C56 H56 120.9
C51 C57 H57A 109.5
C51 C57 H57B 109.5
H57A C57 H57B 109.5
C51 C57 H57C 109.5
H57A C57 H57C 109.5
H57B C57 H57C 109.5

loop_
_geom_bond_atom_site_label_1
_geom_bond_atom_site_label_2
_geom_bond_distance
Y1 N5 2.260(2)
Y1 N1 2.347(2)
Y1 O 2.361(2)
Y1 N3 2.367(2)
Y1 N2 2.457(2)
Y1 N4 2.491(2)
O C50 1.442(4)
O C47 1.465(4)
N1 C18 1.352(4)
N1 C21 1.385(4)
N2 C22 1.286(4)
N2 C23 1.448(4)
N3 C1 1.344(4)
N3 C4 1.374(4)
N4 C5 1.301(4)
N4 C6 1.451(4)
N5 C35 1.401(4)
N5 H100 0.8634
C1 C2 1.386(5)
C1 H1 0.9300
C2 C3 1.379(5)
C2 H2 0.9300
C3 C4 1.392(4)
C3 H3 0.9300
C4 C5 1.418(4)
C5 H5 0.9300
C6 C11 1.399(4)
C6 C7 1.409(4)
C7 C8 1.398(5)
C7 C12 1.519(5)
C8 C9 1.374(5)
C8 H8 0.9300
C9 C10 1.374(5)
C9 H9 0.9300
C10 C11 1.403(4)
C10 H10 0.9300
C11 C15 1.518(4)
C12 C13 1.521(5)
C12 C14 1.523(5)
C12 H12 0.9800
C13 H13A 0.9600
C13 H13B 0.9600
C13 H13C 0.9600
C14 H14A 0.9600
C14 H14B 0.9600
C14 H14C 0.9600
C15 C17 1.523(5)
C15 C16 1.533(5)
C15 H15 0.9800
C16 H16A 0.9600
C16 H16B 0.9600
C16 H16C 0.9600
C17 H17A 0.9600
C17 H17B 0.9600
C17 H17C 0.9600
C18 C19 1.387(4)
C18 H18 0.9300
C19 C20 1.373(4)
C19 H19 0.9300
C20 C21 1.396(4)
C20 H20 0.9300
C21 C22 1.407(4)
C22 H22 0.9300
C23 C24 1.399(4)
C23 C28 1.408(4)
C24 C25 1.397(4)
C24 C29 1.521(5)
C25 C26 1.361(5)
C25 H25 0.9300
C26 C27 1.383(5)
C26 H26 0.9300
C27 C28 1.381(4)
C27 H27 0.9300
C28 C32 1.516(4)
C29 C30 1.521(5)
C29 C31 1.548(5)
C29 H29 0.9800
C30 H30A 0.9600
C30 H30B 0.9600
C30 H30C 0.9600
C31 H31A 0.9600
C31 H31B 0.9600
C31 H31C 0.9600
C32 C33 1.523(4)
C32 C34 1.527(5)
C32 H32 0.9800
C33 H33A 0.9600
C33 H33B 0.9600
C33 H33C 0.9600
C34 H34A 0.9600
C34 H34B 0.9600
C34 H34C 0.9600
C35 C36 1.411(4)
C35 C40 1.435(4)
C36 C37 1.389(4)
C36 C41 1.513(4)
C37 C38 1.371(4)
C37 H37 0.9300
C38 C39 1.373(4)
C38 H38 0.9300
C39 C40 1.384(4)
C39 H39 0.9300
C40 C44 1.525(4)
C41 C42 1.516(4)
C41 C43 1.530(4)
C41 H41 0.9800
C42 H42A 0.9600
C42 H42B 0.9600
C42 H42C 0.9600
C43 H43A 0.9600
C43 H43B 0.9600
C43 H43C 0.9600
C44 C45 1.524(4)
C44 C46 1.523(4)
C44 H44 0.9800
C45 H45A 0.9600
C45 H45B 0.9600
C45 H45C 0.9600
C46 H46A 0.9600
C46 H46B 0.9600
C46 H46C 0.9600
C47 C48 1.486(5)
C47 H47A 0.9700
C47 H47B 0.9700
C48 C49 1.497(5)
C48 H48A 0.9700
C48 H48B 0.9700
C49 C50 1.498(5)
C49 H49A 0.9700
C49 H49B 0.9700
C50 H50A 0.9700
C50 H50B 0.9700
C51 C56 1.389(6)
C51 C52 1.400(7)
C51 C57 1.468(7)
C52 C53 1.382(8)
C52 H52 0.9300
C53 C54 1.275(8)
C53 H53 0.9300
C54 C55 1.437(8)
C54 H54 0.9300
C55 C56 1.377(7)
C55 H55 0.9300
C56 H56 0.9300
C57 H57A 0.9600
C57 H57B 0.9600
C57 H57C 0.9600
